data_7158202
loop_
_publ_author_name
'Sandeep, K.'
'Siva Reddy, Alla'
'Kumara Swamy, K. C.'

_publ_section_title
;
 Palladium-catalysed cyclisation of ynamides and propargyl tethered
 iodosulfonamides with boronic acids leading to benzosultams.
;
_journal_issue 31
_journal_name_full 'Organic &amp; biomolecular chemistry'
_journal_page_first 6871
_journal_page_last 6882
_journal_paper_doi 10.1039/d1ob00925g
_journal_volume 19
_journal_year 2021
_chemical_formula_sum 'C21 H19 N O2 S2'
_chemical_formula_weight 381.49
_space_group_IT_number 2
_space_group_name_Hall '-P 1'
_space_group_name_H-M_alt 'P -1'
_symmetry_cell_setting triclinic
_symmetry_space_group_name_H-M 'P -1'
_atom_sites_solution_hydrogens geom
_atom_sites_solution_primary direct
_atom_sites_solution_secondary difmap
_audit_creation_method SHELXL-97
_audit_update_record
;
2021-05-08 deposited with the CCDC.	2021-07-19 downloaded from the CCDC.
;
_cell_angle_alpha 90.477(2)
_cell_angle_beta 106.658(2)
_cell_angle_gamma 116.051(2)
_cell_formula_units_Z 2
_cell_length_a 9.8974(2)
_cell_length_b 9.9589(3)
_cell_length_c 11.7524(3)
_cell_measurement_reflns_used 7197
_cell_measurement_temperature 293(2)
_cell_measurement_theta_max 26.6920
_cell_measurement_theta_min 2.2890
_cell_volume 984.84(5)
_computing_structure_refinement 'SHELXL-97 (Sheldrick, 1997)'
_computing_structure_solution 'SHELXS-97 (Sheldrick, 1990)'
_diffrn_ambient_temperature 293(2)
_diffrn_measured_fraction_theta_full 1.000
_diffrn_measured_fraction_theta_max 1.000
_diffrn_measurement_device_type 'XtaLAB Synergy, Single source at offset/far, HyPix3000'
_diffrn_measurement_method '\w scans'
_diffrn_radiation_monochromator graphite
_diffrn_radiation_source 'fine-focus sealed tube'
_diffrn_radiation_type MoK\a
_diffrn_radiation_wavelength 0.71073
_diffrn_reflns_av_R_equivalents 0.0321
_diffrn_reflns_av_sigmaI/netI 0.0286
_diffrn_reflns_limit_h_max 11
_diffrn_reflns_limit_h_min -11
_diffrn_reflns_limit_k_max 11
_diffrn_reflns_limit_k_min -11
_diffrn_reflns_limit_l_max 13
_diffrn_reflns_limit_l_min -13
_diffrn_reflns_number 13154
_diffrn_reflns_theta_full 25.00
_diffrn_reflns_theta_max 25.00
_diffrn_reflns_theta_min 1.83
_exptl_absorpt_coefficient_mu 0.285
_exptl_crystal_colour Colourless
_exptl_crystal_density_diffrn 1.286
_exptl_crystal_density_method 'not measured'
_exptl_crystal_description Block
_exptl_crystal_F_000 400
_exptl_crystal_recrystallization_method 'Re-crystallisation from solvent'
_exptl_crystal_size_max 0.2
_exptl_crystal_size_mid 0.2
_exptl_crystal_size_min 0.01
_refine_diff_density_max 0.278
_refine_diff_density_min -0.442
_refine_diff_density_rms 0.044
_refine_ls_extinction_coef 0.017(3)
_refine_ls_extinction_expression Fc^*^=kFc[1+0.001xFc^2^\l^3^/sin(2\q)]^-1/4^
_refine_ls_extinction_method SHELXL
_refine_ls_goodness_of_fit_ref 1.080
_refine_ls_hydrogen_treatment mixed
_refine_ls_matrix_type full
_refine_ls_number_parameters 239
_refine_ls_number_reflns 3470
_refine_ls_number_restraints 0
_refine_ls_restrained_S_all 1.080
_refine_ls_R_factor_all 0.0557
_refine_ls_R_factor_gt 0.0457
_refine_ls_shift/su_max 0.002
_refine_ls_shift/su_mean 0.000
_refine_ls_structure_factor_coef Fsqd
_refine_ls_weighting_details 'calc w=1/[\s^2^(Fo^2^)+(0.0632P)^2^+0.3450P] where P=(Fo^2^+2Fc^2^)/3'
_refine_ls_weighting_scheme calc
_refine_ls_wR_factor_gt 0.1261
_refine_ls_wR_factor_ref 0.1339
_reflns_number_gt 2779
_reflns_number_total 3470
_reflns_threshold_expression >2sigma(I)
_cod_data_source_file d1ob00925g2.cif
_cod_data_source_block Compound3jb
_cod_depositor_comments 'Adding full bibliography for 7158201--7158205.cif.'
_cod_original_cell_volume 984.84(4)
_cod_database_code 7158202

loop_
_symmetry_equiv_pos_as_xyz
'x, y, z'
'-x, -y, -z'

loop_
_atom_site_label
_atom_site_type_symbol
_atom_site_fract_x
_atom_site_fract_y
_atom_site_fract_z
_atom_site_U_iso_or_equiv
_atom_site_adp_type
_atom_site_occupancy
_atom_site_symmetry_multiplicity
_atom_site_calc_flag
_atom_site_refinement_flags
_atom_site_disorder_assembly
_atom_site_disorder_group
S1 S 0.32341(7) 0.24920(7) 0.78440(5) 0.0526(2) Uani 1 1 d . . .
S2 S 1.00225(9) 0.20307(10) 0.94401(6) 0.0735(3) Uani 1 1 d . . .
O2 O 0.3084(2) 0.3681(2) 0.83914(17) 0.0746(6) Uani 1 1 d . . .
O1 O 0.2456(2) 0.1023(2) 0.81522(17) 0.0741(6) Uani 1 1 d . . .
N1 N 0.5114(2) 0.2977(2) 0.80597(16) 0.0494(5) Uani 1 1 d . . .
C10 C 0.7152(2) 0.2753(2) 0.58406(19) 0.0402(5) Uani 1 1 d . . .
C8 C 0.5438(3) 0.2811(3) 0.69651(18) 0.0419(5) Uani 1 1 d . . .
C9 C 0.6726(2) 0.2660(2) 0.69625(19) 0.0418(5) Uani 1 1 d . . .
C6 C 0.4052(3) 0.2605(2) 0.59353(18) 0.0399(5) Uani 1 1 d . . .
C15 C 0.6973(3) 0.1482(3) 0.5196(2) 0.0449(5) Uani 1 1 d . . .
H15 H 0.6705 0.0584 0.5516 0.054 Uiso 1 1 calc R . .
C17 C 0.7688(3) 0.2289(3) 0.79939(19) 0.0456(5) Uani 1 1 d . . .
C5 C 0.3804(3) 0.2454(3) 0.4701(2) 0.0484(6) Uani 1 1 d . . .
H5 H 0.4644 0.2610 0.4423 0.058 Uiso 1 1 calc R . .
C1 C 0.2751(3) 0.2367(3) 0.6296(2) 0.0446(5) Uani 1 1 d . . .
C14 C 0.7187(3) 0.1531(3) 0.4089(2) 0.0507(6) Uani 1 1 d . . .
H14 H 0.7034 0.0656 0.3664 0.061 Uiso 1 1 calc R . .
C11 C 0.7648(3) 0.4086(3) 0.5366(2) 0.0564(6) Uani 1 1 d . . .
H11 H 0.7826 0.4969 0.5796 0.068 Uiso 1 1 calc R . .
C13 C 0.7623(3) 0.2842(3) 0.3592(2) 0.0537(6) Uani 1 1 d . . .
C2 C 0.1255(3) 0.1970(3) 0.5500(2) 0.0544(6) Uani 1 1 d . . .
H2 H 0.0409 0.1805 0.5774 0.065 Uiso 1 1 calc R . .
C4 C 0.2316(3) 0.2073(3) 0.3884(2) 0.0562(7) Uani 1 1 d . . .
C3 C 0.1059(3) 0.1828(3) 0.4299(2) 0.0586(7) Uani 1 1 d . . .
H3 H 0.0063 0.1562 0.3747 0.070 Uiso 1 1 calc R . .
C20 C 0.9269(3) 0.2728(3) 0.8240(2) 0.0569(7) Uani 1 1 d . . .
H20 H 0.9872 0.3345 0.7797 0.068 Uiso 1 1 calc R . .
C12 C 0.7882(4) 0.4122(3) 0.4260(2) 0.0637(7) Uani 1 1 d . . .
H12 H 0.8222 0.5033 0.3961 0.076 Uiso 1 1 calc R . .
C18 C 0.7095(3) 0.1335(3) 0.8816(2) 0.0598(7) Uani 1 1 d . . .
H18 H 0.6041 0.0905 0.8792 0.072 Uiso 1 1 calc R . .
C19 C 0.8258(3) 0.1121(3) 0.9649(2) 0.0642(7) Uani 1 1 d . . .
H19 H 0.8080 0.0539 1.0256 0.077 Uiso 1 1 calc R . .
C21 C 0.6325(3) 0.4125(4) 0.9087(2) 0.0726(8) Uani 1 1 d . . .
H21A H 0.7289 0.4662 0.8897 0.109 Uiso 1 1 calc R . .
H21B H 0.6524 0.3643 0.9775 0.109 Uiso 1 1 calc R . .
H21C H 0.5955 0.4822 0.9262 0.109 Uiso 1 1 calc R . .
C16 C 0.7819(5) 0.2880(4) 0.2362(3) 0.0862(10) Uani 1 1 d . . .
H16A H 0.7255 0.3370 0.1891 0.129 Uiso 1 1 calc R . .
H16B H 0.7399 0.1865 0.1969 0.129 Uiso 1 1 calc R . .
H16C H 0.8926 0.3430 0.2445 0.129 Uiso 1 1 calc R . .
C7 C 0.2085(4) 0.1932(5) 0.2556(2) 0.0928(11) Uani 1 1 d . . .
H7A H 0.3046 0.2049 0.2431 0.139 Uiso 1 1 calc R . .
H7B H 0.1830 0.2703 0.2229 0.139 Uiso 1 1 calc R . .
H7C H 0.1234 0.0954 0.2161 0.139 Uiso 1 1 calc R . .

loop_
_atom_site_aniso_label
_atom_site_aniso_U_11
_atom_site_aniso_U_22
_atom_site_aniso_U_33
_atom_site_aniso_U_23
_atom_site_aniso_U_13
_atom_site_aniso_U_12
S1 0.0549(4) 0.0654(4) 0.0477(4) 0.0096(3) 0.0239(3) 0.0320(3)
S2 0.0642(5) 0.1067(7) 0.0516(4) 0.0183(4) 0.0081(3) 0.0477(4)
O2 0.0757(13) 0.0941(15) 0.0717(13) -0.0051(11) 0.0297(10) 0.0511(12)
O1 0.0764(13) 0.0814(14) 0.0703(13) 0.0346(11) 0.0381(10) 0.0322(11)
N1 0.0499(11) 0.0681(13) 0.0349(10) 0.0012(9) 0.0145(8) 0.0310(10)
C10 0.0388(11) 0.0451(12) 0.0396(11) 0.0096(9) 0.0136(9) 0.0211(9)
C8 0.0451(12) 0.0475(13) 0.0337(11) 0.0050(9) 0.0125(9) 0.0220(10)
C9 0.0427(12) 0.0447(12) 0.0387(12) 0.0062(9) 0.0143(9) 0.0202(10)
C6 0.0468(12) 0.0392(12) 0.0379(12) 0.0065(9) 0.0132(9) 0.0236(10)
C15 0.0532(13) 0.0414(12) 0.0474(13) 0.0138(10) 0.0200(10) 0.0257(10)
C17 0.0469(13) 0.0559(14) 0.0379(12) 0.0093(10) 0.0164(10) 0.0254(11)
C5 0.0558(14) 0.0529(14) 0.0403(12) 0.0086(10) 0.0123(10) 0.0303(11)
C1 0.0488(13) 0.0418(12) 0.0469(13) 0.0092(10) 0.0164(10) 0.0235(10)
C14 0.0635(15) 0.0492(14) 0.0470(13) 0.0066(11) 0.0217(11) 0.0303(12)
C11 0.0775(18) 0.0434(13) 0.0598(15) 0.0120(11) 0.0373(13) 0.0286(12)
C13 0.0645(16) 0.0641(16) 0.0470(13) 0.0180(12) 0.0283(12) 0.0356(13)
C2 0.0446(13) 0.0476(14) 0.0695(17) 0.0099(12) 0.0137(12) 0.0227(11)
C4 0.0702(17) 0.0520(15) 0.0433(13) 0.0061(11) 0.0041(12) 0.0342(13)
C3 0.0509(14) 0.0529(15) 0.0601(16) 0.0063(12) -0.0008(12) 0.0254(12)
C20 0.0482(14) 0.0755(18) 0.0451(13) 0.0148(12) 0.0129(11) 0.0281(13)
C12 0.092(2) 0.0490(15) 0.0689(17) 0.0269(13) 0.0479(15) 0.0349(14)
C18 0.0573(15) 0.0797(19) 0.0561(15) 0.0260(13) 0.0277(12) 0.0374(14)
C19 0.0855(19) 0.087(2) 0.0432(14) 0.0284(13) 0.0316(13) 0.0530(17)
C21 0.0729(18) 0.087(2) 0.0479(15) -0.0135(14) 0.0132(13) 0.0328(16)
C16 0.129(3) 0.103(3) 0.0578(18) 0.0303(17) 0.0526(19) 0.066(2)
C7 0.105(3) 0.127(3) 0.0421(16) 0.0078(17) 0.0016(16) 0.063(2)

loop_
_atom_type_symbol
_atom_type_description
_atom_type_scat_dispersion_real
_atom_type_scat_dispersion_imag
_atom_type_scat_source
C C 0.0033 0.0016 'International Tables Vol C Tables 4.2.6.8 and 6.1.1.4'
H H 0.0000 0.0000 'International Tables Vol C Tables 4.2.6.8 and 6.1.1.4'
N N 0.0061 0.0033 'International Tables Vol C Tables 4.2.6.8 and 6.1.1.4'
O O 0.0106 0.0060 'International Tables Vol C Tables 4.2.6.8 and 6.1.1.4'
S S 0.1246 0.1234 'International Tables Vol C Tables 4.2.6.8 and 6.1.1.4'

loop_
_geom_angle_atom_site_label_1
_geom_angle_atom_site_label_2
_geom_angle_atom_site_label_3
_geom_angle
_geom_angle_site_symmetry_1
_geom_angle_site_symmetry_3
_geom_angle_publ_flag
O2 S1 O1 116.75(13) . . ?
O2 S1 N1 110.38(11) . . ?
O1 S1 N1 110.55(12) . . ?
O2 S1 C1 113.31(12) . . ?
O1 S1 C1 109.62(12) . . ?
N1 S1 C1 93.92(10) . . ?
C19 S2 C20 92.06(13) . . ?
C8 N1 C21 121.1(2) . . ?
C8 N1 S1 113.10(15) . . ?
C21 N1 S1 118.86(17) . . ?
C11 C10 C15 117.6(2) . . ?
C11 C10 C9 121.3(2) . . ?
C15 C10 C9 121.0(2) . . ?
C9 C8 N1 121.75(19) . . ?
C9 C8 C6 128.9(2) . . ?
N1 C8 C6 108.72(18) . . ?
C8 C9 C17 123.5(2) . . ?
C8 C9 C10 119.40(19) . . ?
C17 C9 C10 116.95(19) . . ?
C1 C6 C5 117.0(2) . . ?
C1 C6 C8 111.69(19) . . ?
C5 C6 C8 130.9(2) . . ?
C14 C15 C10 120.8(2) . . ?
C14 C15 H15 119.6 . . ?
C10 C15 H15 119.6 . . ?
C20 C17 C18 110.3(2) . . ?
C20 C17 C9 124.0(2) . . ?
C18 C17 C9 125.5(2) . . ?
C4 C5 C6 120.6(2) . . ?
C4 C5 H5 119.7 . . ?
C6 C5 H5 119.7 . . ?
C2 C1 C6 123.4(2) . . ?
C2 C1 S1 125.42(19) . . ?
C6 C1 S1 110.99(17) . . ?
C15 C14 C13 121.7(2) . . ?
C15 C14 H14 119.1 . . ?
C13 C14 H14 119.1 . . ?
C10 C11 C12 120.8(2) . . ?
C10 C11 H11 119.6 . . ?
C12 C11 H11 119.6 . . ?
C12 C13 C14 117.5(2) . . ?
C12 C13 C16 121.1(2) . . ?
C14 C13 C16 121.5(2) . . ?
C3 C2 C1 117.8(2) . . ?
C3 C2 H2 121.1 . . ?
C1 C2 H2 121.1 . . ?
C5 C4 C3 119.7(2) . . ?
C5 C4 C7 119.6(3) . . ?
C3 C4 C7 120.8(2) . . ?
C2 C3 C4 121.4(2) . . ?
C2 C3 H3 119.3 . . ?
C4 C3 H3 119.3 . . ?
C17 C20 S2 112.98(19) . . ?
C17 C20 H20 123.5 . . ?
S2 C20 H20 123.5 . . ?
C13 C12 C11 121.5(2) . . ?
C13 C12 H12 119.3 . . ?
C11 C12 H12 119.3 . . ?
C19 C18 C17 112.6(2) . . ?
C19 C18 H18 123.7 . . ?
C17 C18 H18 123.7 . . ?
C18 C19 S2 112.0(2) . . ?
C18 C19 H19 124.0 . . ?
S2 C19 H19 124.0 . . ?
N1 C21 H21A 109.5 . . ?
N1 C21 H21B 109.5 . . ?
H21A C21 H21B 109.5 . . ?
N1 C21 H21C 109.5 . . ?
H21A C21 H21C 109.5 . . ?
H21B C21 H21C 109.5 . . ?
C13 C16 H16A 109.5 . . ?
C13 C16 H16B 109.5 . . ?
H16A C16 H16B 109.5 . . ?
C13 C16 H16C 109.5 . . ?
H16A C16 H16C 109.5 . . ?
H16B C16 H16C 109.5 . . ?
C4 C7 H7A 109.5 . . ?
C4 C7 H7B 109.5 . . ?
H7A C7 H7B 109.5 . . ?
C4 C7 H7C 109.5 . . ?
H7A C7 H7C 109.5 . . ?
H7B C7 H7C 109.5 . . ?

loop_
_geom_bond_atom_site_label_1
_geom_bond_atom_site_label_2
_geom_bond_distance
_geom_bond_site_symmetry_2
_geom_bond_publ_flag
S1 O2 1.4266(19) . ?
S1 O1 1.430(2) . ?
S1 N1 1.6428(19) . ?
S1 C1 1.732(2) . ?
S2 C19 1.671(3) . ?
S2 C20 1.702(3) . ?
N1 C8 1.437(3) . ?
N1 C21 1.464(3) . ?
C10 C11 1.382(3) . ?
C10 C15 1.386(3) . ?
C10 C9 1.487(3) . ?
C8 C9 1.348(3) . ?
C8 C6 1.479(3) . ?
C9 C17 1.472(3) . ?
C6 C1 1.392(3) . ?
C6 C5 1.395(3) . ?
C15 C14 1.375(3) . ?
C15 H15 0.9300 . ?
C17 C20 1.364(3) . ?
C17 C18 1.424(3) . ?
C5 C4 1.388(3) . ?
C5 H5 0.9300 . ?
C1 C2 1.382(3) . ?
C14 C13 1.376(3) . ?
C14 H14 0.9300 . ?
C11 C12 1.383(3) . ?
C11 H11 0.9300 . ?
C13 C12 1.374(4) . ?
C13 C16 1.511(3) . ?
C2 C3 1.367(4) . ?
C2 H2 0.9300 . ?
C4 C3 1.389(4) . ?
C4 C7 1.507(4) . ?
C3 H3 0.9300 . ?
C20 H20 0.9300 . ?
C12 H12 0.9300 . ?
C18 C19 1.379(4) . ?
C18 H18 0.9300 . ?
C19 H19 0.9300 . ?
C21 H21A 0.9600 . ?
C21 H21B 0.9600 . ?
C21 H21C 0.9600 . ?
C16 H16A 0.9600 . ?
C16 H16B 0.9600 . ?
C16 H16C 0.9600 . ?
C7 H7A 0.9600 . ?
C7 H7B 0.9600 . ?
C7 H7C 0.9600 . ?
